data_1548368
loop_
_publ_author_name
'Gang Liao'
'Xue-Song Yin'
'Kai Chen'
'Qi Zhang'
'Shuo-Qing Zhang'
'Bing-Feng Shi'

_publ_section_title
;
 Stereoselective alkoxycarbonylation of unactivated C(sp3)-H bonds with
 alkyl chloroformates via Pd(II)/Pd(IV) catalysis
;
_journal_name_full 'Nature Communications'
_journal_page_first 12901
_journal_paper_doi 10.1038/ncomms12901
_journal_volume 7
_journal_year 2016
_chemical_absolute_configuration unk
_chemical_formula_moiety 'C22 H17 N3 O5'
_chemical_formula_sum 'C22 H17 N3 O5'
_chemical_formula_weight 403.39
_space_group_crystal_system orthorhombic
_space_group_IT_number 19
_space_group_name_Hall 'P 2ac 2ab'
_space_group_name_H-M_alt 'P 21 21 21'
_symmetry_space_group_name_Hall 'P 2ac 2ab'
_symmetry_space_group_name_H-M 'P 21 21 21'
_atom_sites_solution_hydrogens geom
_atom_sites_solution_primary direct
_atom_sites_solution_secondary difmap
_cell_angle_alpha 90.00
_cell_angle_beta 90.00
_cell_angle_gamma 90.00
_cell_formula_units_Z 4
_cell_length_a 10.4773(6)
_cell_length_b 11.3275(6)
_cell_length_c 15.9059(8)
_cell_measurement_reflns_used 3257
_cell_measurement_temperature 293(2)
_cell_measurement_theta_max 29.4351
_cell_measurement_theta_min 2.9358
_cell_volume 1887.74(18)
_computing_cell_refinement
;
CrysAlisPro, Agilent Technologies,
Version 1.171.35.11 (release 16-05-2011 CrysAlis171 .NET)
(compiled May 16 2011,17:55:39)
;
_computing_data_collection
;
CrysAlisPro, Agilent Technologies,
Version 1.171.35.11 (release 16-05-2011 CrysAlis171 .NET)
(compiled May 16 2011,17:55:39)
;
_computing_data_reduction
;
CrysAlisPro, Agilent Technologies,
Version 1.171.35.11 (release 16-05-2011 CrysAlis171 .NET)
(compiled May 16 2011,17:55:39)
;
_computing_molecular_graphics 'Olex2 (Dolomanov et al., 2009)'
_computing_publication_material 'Olex2 (Dolomanov et al., 2009)'
_computing_structure_refinement 'ShelXL (Sheldrick, 2008)'
_computing_structure_solution 'ShelXS (Sheldrick, 2008)'
_diffrn_ambient_temperature 293.15
_diffrn_detector_area_resol_mean 10.3592
_diffrn_measured_fraction_theta_full 0.997
_diffrn_measured_fraction_theta_max 0.997
_diffrn_measurement_device_type 'Xcalibur, Atlas, Gemini ultra'
_diffrn_measurement_method '\w scans'
_diffrn_orient_matrix_UB_11 -0.0083201000
_diffrn_orient_matrix_UB_12 0.0608242000
_diffrn_orient_matrix_UB_13 -0.0091183000
_diffrn_orient_matrix_UB_21 0.0262222000
_diffrn_orient_matrix_UB_22 0.0147873000
_diffrn_orient_matrix_UB_23 0.0397473000
_diffrn_orient_matrix_UB_31 0.0618268000
_diffrn_orient_matrix_UB_32 0.0019193000
_diffrn_orient_matrix_UB_33 -0.0180750000
_diffrn_radiation_monochromator graphite
_diffrn_radiation_type MoK\a
_diffrn_radiation_wavelength 0.71073
_diffrn_reflns_av_R_equivalents 0.0375
_diffrn_reflns_av_unetI/netI 0.0247
_diffrn_reflns_limit_h_max 12
_diffrn_reflns_limit_h_min -12
_diffrn_reflns_limit_k_max 13
_diffrn_reflns_limit_k_min -13
_diffrn_reflns_limit_l_max 19
_diffrn_reflns_limit_l_min -16
_diffrn_reflns_number 12234
_diffrn_reflns_theta_full 25.35
_diffrn_reflns_theta_max 25.35
_diffrn_reflns_theta_min 2.94
_diffrn_source 'Enhance (Mo) X-ray Source'
_exptl_absorpt_coefficient_mu 0.103
_exptl_absorpt_correction_T_max 1.00000
_exptl_absorpt_correction_T_min 0.98306
_exptl_absorpt_correction_type multi-scan
_exptl_absorpt_process_details
;
CrysAlisPro, Agilent Technologies,
Version 1.171.35.11 (release 16-05-2011 CrysAlis171 .NET)
(compiled May 16 2011,17:55:39)
Empirical absorption correction using spherical harmonics,
 implemented in SCALE3 ABSPACK scaling algorithm.
;
_exptl_crystal_colour colourless
_exptl_crystal_colour_primary colourless
_exptl_crystal_density_diffrn 1.419
_exptl_crystal_density_method 'not measured'
_exptl_crystal_description block
_exptl_crystal_F_000 840
_exptl_crystal_size_max 0.48
_exptl_crystal_size_mid 0.4
_exptl_crystal_size_min 0.36
_refine_diff_density_max 0.121
_refine_diff_density_min -0.166
_refine_diff_density_rms 0.033
_refine_ls_abs_structure_details 'Flack H D (1983), Acta Cryst. A39, 876-881'
_refine_ls_abs_structure_Flack 0.6(14)
_refine_ls_extinction_method none
_refine_ls_goodness_of_fit_ref 1.050
_refine_ls_hydrogen_treatment constr
_refine_ls_matrix_type full
_refine_ls_number_parameters 272
_refine_ls_number_reflns 1980
_refine_ls_number_restraints 0
_refine_ls_restrained_S_all 1.050
_refine_ls_R_factor_all 0.0441
_refine_ls_R_factor_gt 0.0337
_refine_ls_shift/su_max 0.000
_refine_ls_shift/su_mean 0.000
_refine_ls_structure_factor_coef Fsqd
_refine_ls_weighting_details 'calc w=1/[\s^2^(Fo^2^)+(0.0491P)^2^+0.0725P] where P=(Fo^2^+2Fc^2^)/3'
_refine_ls_weighting_scheme calc
_refine_ls_wR_factor_gt 0.0790
_refine_ls_wR_factor_ref 0.0847
_reflns_number_gt 1668
_reflns_number_total 1980
_reflns_threshold_expression >2sigma(I)
_cod_data_source_file ncomms12901-s7.cif
_cod_data_source_block 160309_lg4_14_1
_cod_original_cell_volume 1887.74(17)
_cod_database_code 1548368
_chemical_oxdiff_formula 'c10 h10 n2 o2'
_reflns_odcompleteness_completeness 99.64
_reflns_odcompleteness_iscentric 1
_reflns_odcompleteness_theta 26.32
_olex2_refinement_description
;
1. Fixed Uiso
 At 1.2 times of:
  All C(H) groups, All C(H,H) groups, All N(H) groups
 At 1.5 times of:
  All C(H,H,H) groups
2.a Ternary CH refined with riding coordinates:
 C9(H9)
2.b Secondary CH2 refined with riding coordinates:
 C20(H20A,H20B)
2.c Aromatic/amide H refined with riding coordinates:
 N2(H2), C2(H2A), C3(H3), C4(H4), C5(H5), C12(H12), C13(H13), C14(H14),
 C17(H17), C18(H18), C19(H19)
2.d Idealised Me refined as rotating group:
 C22(H22A,H22B,H22C)
;

loop_
_space_group_symop_id
_space_group_symop_operation_xyz
1 'x, y, z'
2 '-x+1/2, -y, z+1/2'
3 'x+1/2, -y+1/2, -z'
4 '-x, y+1/2, -z+1/2'

loop_
_atom_site_label
_atom_site_type_symbol
_atom_site_fract_x
_atom_site_fract_y
_atom_site_fract_z
_atom_site_U_iso_or_equiv
_atom_site_adp_type
_atom_site_occupancy
_atom_site_calc_flag
_atom_site_disorder_assembly
_atom_site_disorder_group
_atom_site_refinement_flags_posn
O1 O 0.6740(2) 0.94369(17) -0.03966(12) 0.0634(5) Uani 1 d . . .
O2 O 0.39250(19) 0.71164(17) 0.10315(11) 0.0587(5) Uani 1 d . . .
O3 O 0.69252(17) 0.65170(16) 0.07771(10) 0.0510(4) Uani 1 d . . .
O4 O 0.5637(2) 0.61511(19) -0.20654(11) 0.0673(6) Uani 1 d . . .
O5 O 0.3918(2) 0.50708(18) -0.17838(11) 0.0624(5) Uani 1 d . . .
N1 N 0.5305(2) 0.80885(17) 0.01320(11) 0.0415(5) Uani 1 d . . .
N2 N 0.68272(19) 0.52584(18) -0.03275(12) 0.0447(5) Uani 1 d . . .
H2 H 0.6503 0.5187 -0.0822 0.054 Uiso 1 calc . . R
N3 N 0.70700(19) 0.34991(18) -0.14011(12) 0.0456(5) Uani 1 d . . .
C1 C 0.5604(2) 0.9772(2) 0.09179(15) 0.0442(6) Uani 1 d . . .
C2 C 0.6004(3) 1.0840(3) 0.12393(18) 0.0586(7) Uani 1 d . . .
H2A H 0.6588 1.1311 0.0953 0.070 Uiso 1 calc . . R
C3 C 0.5500(3) 1.1181(3) 0.20063(19) 0.0678(9) Uani 1 d . . .
H3 H 0.5770 1.1885 0.2249 0.081 Uiso 1 calc . . R
C4 C 0.4606(3) 1.0500(3) 0.24197(18) 0.0660(9) Uani 1 d . . .
H4 H 0.4278 1.0758 0.2931 0.079 Uiso 1 calc . . R
C5 C 0.4192(3) 0.9446(3) 0.20869(15) 0.0547(7) Uani 1 d . . .
H5 H 0.3576 0.8993 0.2358 0.066 Uiso 1 calc . . R
C6 C 0.4723(2) 0.9083(2) 0.13354(14) 0.0423(6) Uani 1 d . . .
C7 C 0.4555(2) 0.7968(2) 0.08589(14) 0.0423(6) Uani 1 d . . .
C8 C 0.5996(2) 0.9148(2) 0.01409(15) 0.0430(6) Uani 1 d . . .
C9 C 0.5647(2) 0.7112(2) -0.04120(13) 0.0392(6) Uani 1 d . . .
H9 H 0.6148 0.7438 -0.0878 0.047 Uiso 1 calc . . R
C10 C 0.6528(2) 0.6268(2) 0.00812(13) 0.0376(5) Uani 1 d . . .
C11 C 0.7589(2) 0.4311(2) -0.00634(14) 0.0401(6) Uani 1 d . . .
C12 C 0.8210(3) 0.4234(2) 0.06959(15) 0.0524(7) Uani 1 d . . .
H12 H 0.8122 0.4830 0.1094 0.063 Uiso 1 calc . . R
C13 C 0.8982(3) 0.3242(3) 0.08662(18) 0.0623(8) Uani 1 d . . .
H13 H 0.9407 0.3198 0.1379 0.075 Uiso 1 calc . . R
C14 C 0.9122(3) 0.2354(3) 0.03059(17) 0.0602(7) Uani 1 d . . .
H14 H 0.9637 0.1711 0.0437 0.072 Uiso 1 calc . . R
C15 C 0.8491(2) 0.2399(2) -0.04777(16) 0.0468(6) Uani 1 d . . .
C16 C 0.7714(2) 0.3384(2) -0.06599(14) 0.0391(5) Uani 1 d . . .
C17 C 0.7231(3) 0.2660(2) -0.19631(17) 0.0548(7) Uani 1 d . . .
H17 H 0.6806 0.2737 -0.2474 0.066 Uiso 1 calc . . R
C18 C 0.7990(3) 0.1666(2) -0.18471(19) 0.0587(8) Uani 1 d . . .
H18 H 0.8075 0.1107 -0.2272 0.070 Uiso 1 calc . . R
C19 C 0.8604(3) 0.1525(2) -0.11029(19) 0.0581(7) Uani 1 d . . .
H19 H 0.9097 0.0856 -0.1006 0.070 Uiso 1 calc . . R
C20 C 0.4469(2) 0.6511(2) -0.07946(14) 0.0467(6) Uani 1 d . . .
H20A H 0.4142 0.5934 -0.0399 0.056 Uiso 1 calc . . R
H20B H 0.3810 0.7099 -0.0884 0.056 Uiso 1 calc . . R
C21 C 0.4756(3) 0.5908(2) -0.16148(15) 0.0464(6) Uani 1 d . . .
C22 C 0.4117(3) 0.4395(3) -0.25483(18) 0.0742(9) Uani 1 d . . .
H22A H 0.4005 0.4899 -0.3028 0.111 Uiso 1 calc . . GR
H22B H 0.3511 0.3760 -0.2572 0.111 Uiso 1 calc . . GR
H22C H 0.4967 0.4078 -0.2551 0.111 Uiso 1 calc . . GR

loop_
_atom_site_aniso_label
_atom_site_aniso_U_11
_atom_site_aniso_U_22
_atom_site_aniso_U_33
_atom_site_aniso_U_23
_atom_site_aniso_U_13
_atom_site_aniso_U_12
O1 0.0736(13) 0.0505(11) 0.0661(12) 0.0018(9) 0.0235(11) -0.0040(10)
O2 0.0683(12) 0.0584(12) 0.0493(10) -0.0040(9) 0.0092(9) -0.0107(11)
O3 0.0628(11) 0.0525(10) 0.0377(9) -0.0084(8) -0.0066(8) 0.0047(10)
O4 0.0812(14) 0.0810(15) 0.0396(9) -0.0074(10) 0.0058(10) -0.0052(13)
O5 0.0726(12) 0.0620(13) 0.0525(10) -0.0166(10) -0.0052(9) -0.0039(11)
N1 0.0511(11) 0.0362(11) 0.0373(10) -0.0044(9) 0.0064(9) 0.0033(10)
N2 0.0514(12) 0.0449(12) 0.0379(10) -0.0093(9) -0.0088(9) 0.0122(11)
N3 0.0444(11) 0.0443(12) 0.0482(11) -0.0102(10) -0.0040(9) -0.0011(10)
C1 0.0484(14) 0.0380(13) 0.0462(13) -0.0035(11) -0.0060(11) 0.0123(12)
C2 0.0639(17) 0.0442(15) 0.0676(18) -0.0092(14) -0.0073(14) 0.0088(14)
C3 0.086(2) 0.0507(18) 0.0664(19) -0.0186(15) -0.0169(17) 0.0149(18)
C4 0.086(2) 0.0640(19) 0.0482(16) -0.0165(15) -0.0101(16) 0.0324(19)
C5 0.0630(18) 0.0615(17) 0.0394(13) -0.0017(13) -0.0007(12) 0.0218(15)
C6 0.0471(14) 0.0436(14) 0.0362(12) -0.0031(11) -0.0049(11) 0.0131(12)
C7 0.0463(14) 0.0438(14) 0.0366(12) 0.0004(11) -0.0005(11) 0.0029(13)
C8 0.0491(14) 0.0380(13) 0.0418(13) 0.0007(11) 0.0001(12) 0.0069(12)
C9 0.0491(14) 0.0359(13) 0.0326(11) -0.0028(10) 0.0049(10) 0.0039(11)
C10 0.0404(12) 0.0375(13) 0.0349(12) -0.0024(10) 0.0054(10) -0.0026(11)
C11 0.0384(12) 0.0397(13) 0.0423(12) 0.0017(11) -0.0009(10) 0.0030(11)
C12 0.0578(16) 0.0547(16) 0.0447(14) -0.0021(12) -0.0056(12) 0.0054(14)
C13 0.0703(19) 0.0646(19) 0.0521(15) 0.0103(15) -0.0113(13) 0.0146(16)
C14 0.0639(17) 0.0509(16) 0.0658(18) 0.0106(15) -0.0058(14) 0.0158(15)
C15 0.0452(14) 0.0393(14) 0.0560(15) 0.0024(12) 0.0054(12) 0.0002(12)
C16 0.0360(12) 0.0364(13) 0.0449(13) 0.0011(10) 0.0021(10) -0.0016(11)
C17 0.0539(15) 0.0530(16) 0.0573(15) -0.0181(14) -0.0068(13) 0.0001(14)
C18 0.0546(16) 0.0502(16) 0.0713(19) -0.0238(14) 0.0065(15) -0.0032(15)
C19 0.0541(15) 0.0387(15) 0.081(2) -0.0043(15) 0.0102(15) 0.0012(13)
C20 0.0492(14) 0.0492(14) 0.0417(12) -0.0030(12) -0.0029(11) 0.0100(13)
C21 0.0553(16) 0.0455(15) 0.0385(12) 0.0010(12) -0.0110(12) 0.0106(13)
C22 0.092(2) 0.069(2) 0.0616(18) -0.0282(16) -0.0092(17) 0.0085(19)

loop_
_atom_type_symbol
_atom_type_description
_atom_type_scat_dispersion_real
_atom_type_scat_dispersion_imag
_atom_type_scat_source
C C 0.0033 0.0016 'International Tables Vol C Tables 4.2.6.8 and 6.1.1.4'
H H 0.0000 0.0000 'International Tables Vol C Tables 4.2.6.8 and 6.1.1.4'
N N 0.0061 0.0033 'International Tables Vol C Tables 4.2.6.8 and 6.1.1.4'
O O 0.0106 0.0060 'International Tables Vol C Tables 4.2.6.8 and 6.1.1.4'

loop_
_geom_angle_atom_site_label_1
_geom_angle_atom_site_label_2
_geom_angle_atom_site_label_3
_geom_angle
_geom_angle_site_symmetry_1
_geom_angle_site_symmetry_3
C21 O5 C22 117.0(2) . .
C7 N1 C9 123.7(2) . .
C8 N1 C7 111.36(19) . .
C8 N1 C9 122.10(18) . .
C10 N2 H2 115.3 . .
C10 N2 C11 129.46(19) . .
C11 N2 H2 115.3 . .
C17 N3 C16 117.1(2) . .
C2 C1 C6 121.4(2) . .
C2 C1 C8 130.1(3) . .
C6 C1 C8 108.5(2) . .
C1 C2 H2A 121.4 . .
C1 C2 C3 117.1(3) . .
C3 C2 H2A 121.4 . .
C2 C3 H3 119.2 . .
C4 C3 C2 121.5(3) . .
C4 C3 H3 119.2 . .
C3 C4 H4 119.5 . .
C5 C4 C3 121.0(3) . .
C5 C4 H4 119.5 . .
C4 C5 H5 121.2 . .
C4 C5 C6 117.6(3) . .
C6 C5 H5 121.2 . .
C1 C6 C5 121.3(2) . .
C1 C6 C7 108.4(2) . .
C5 C6 C7 130.3(3) . .
O2 C7 N1 125.0(2) . .
O2 C7 C6 129.3(2) . .
N1 C7 C6 105.7(2) . .
O1 C8 N1 124.1(2) . .
O1 C8 C1 130.0(2) . .
N1 C8 C1 105.9(2) . .
N1 C9 H9 107.3 . .
N1 C9 C10 108.49(18) . .
N1 C9 C20 112.11(19) . .
C10 C9 H9 107.3 . .
C20 C9 H9 107.3 . .
C20 C9 C10 114.05(19) . .
O3 C10 N2 123.7(2) . .
O3 C10 C9 121.6(2) . .
N2 C10 C9 114.73(18) . .
N2 C11 C16 114.71(19) . .
C12 C11 N2 125.6(2) . .
C12 C11 C16 119.7(2) . .
C11 C12 H12 120.3 . .
C11 C12 C13 119.4(3) . .
C13 C12 H12 120.3 . .
C12 C13 H13 119.1 . .
C14 C13 C12 121.9(3) . .
C14 C13 H13 119.1 . .
C13 C14 H14 119.9 . .
C13 C14 C15 120.3(2) . .
C15 C14 H14 119.9 . .
C16 C15 C14 118.7(2) . .
C19 C15 C14 124.0(2) . .
C19 C15 C16 117.3(2) . .
N3 C16 C11 117.4(2) . .
N3 C16 C15 122.6(2) . .
C15 C16 C11 120.0(2) . .
N3 C17 H17 117.7 . .
N3 C17 C18 124.6(2) . .
C18 C17 H17 117.7 . .
C17 C18 H18 120.6 . .
C19 C18 C17 118.8(2) . .
C19 C18 H18 120.6 . .
C15 C19 H19 120.2 . .
C18 C19 C15 119.6(3) . .
C18 C19 H19 120.2 . .
C9 C20 H20A 109.1 . .
C9 C20 H20B 109.1 . .
H20A C20 H20B 107.8 . .
C21 C20 C9 112.6(2) . .
C21 C20 H20A 109.1 . .
C21 C20 H20B 109.1 . .
O4 C21 O5 123.7(2) . .
O4 C21 C20 124.6(3) . .
O5 C21 C20 111.7(2) . .
O5 C22 H22A 109.5 . .
O5 C22 H22B 109.5 . .
O5 C22 H22C 109.5 . .
H22A C22 H22B 109.5 . .
H22A C22 H22C 109.5 . .
H22B C22 H22C 109.5 . .

loop_
_geom_bond_atom_site_label_1
_geom_bond_atom_site_label_2
_geom_bond_distance
_geom_bond_site_symmetry_2
O1 C8 1.202(3) .
O2 C7 1.200(3) .
O3 C10 1.216(2) .
O4 C21 1.200(3) .
O5 C21 1.320(3) .
O5 C22 1.452(3) .
N1 C7 1.405(3) .
N1 C8 1.402(3) .
N1 C9 1.449(3) .
N2 H2 0.8600 .
N2 C10 1.353(3) .
N2 C11 1.402(3) .
N3 C16 1.365(3) .
N3 C17 1.316(3) .
C1 C2 1.379(4) .
C1 C6 1.379(3) .
C1 C8 1.482(3) .
C2 H2A 0.9300 .
C2 C3 1.385(4) .
C3 H3 0.9300 .
C3 C4 1.380(4) .
C4 H4 0.9300 .
C4 C5 1.377(4) .
C5 H5 0.9300 .
C5 C6 1.381(3) .
C6 C7 1.484(3) .
C9 H9 0.9800 .
C9 C10 1.543(3) .
C9 C20 1.535(3) .
C11 C12 1.375(3) .
C11 C16 1.421(3) .
C12 H12 0.9300 .
C12 C13 1.410(4) .
C13 H13 0.9300 .
C13 C14 1.352(4) .
C14 H14 0.9300 .
C14 C15 1.412(4) .
C15 C16 1.411(3) .
C15 C19 1.408(4) .
C17 H17 0.9300 .
C17 C18 1.391(4) .
C18 H18 0.9300 .
C18 C19 1.357(4) .
C19 H19 0.9300 .
C20 H20A 0.9700 .
C20 H20B 0.9700 .
C20 C21 1.503(3) .
C22 H22A 0.9600 .
C22 H22B 0.9600 .
C22 H22C 0.9600 .

loop_
_geom_torsion_atom_site_label_1
_geom_torsion_atom_site_label_2
_geom_torsion_atom_site_label_3
_geom_torsion_atom_site_label_4
_geom_torsion
_geom_torsion_site_symmetry_1
_geom_torsion_site_symmetry_2
_geom_torsion_site_symmetry_3
_geom_torsion_site_symmetry_4
N1 C9 C10 O3 -6.8(3) . . . .
N1 C9 C10 N2 174.20(19) . . . .
N1 C9 C20 C21 154.2(2) . . . .
N2 C11 C12 C13 -177.8(2) . . . .
N2 C11 C16 N3 -1.5(3) . . . .
N2 C11 C16 C15 177.9(2) . . . .
N3 C17 C18 C19 0.9(4) . . . .
C1 C2 C3 C4 -2.0(4) . . . .
C1 C6 C7 O2 176.0(2) . . . .
C1 C6 C7 N1 -3.9(3) . . . .
C2 C1 C6 C5 1.0(4) . . . .
C2 C1 C6 C7 -176.6(2) . . . .
C2 C1 C8 O1 -1.3(5) . . . .
C2 C1 C8 N1 178.9(2) . . . .
C2 C3 C4 C5 0.7(4) . . . .
C3 C4 C5 C6 1.4(4) . . . .
C4 C5 C6 C1 -2.2(3) . . . .
C4 C5 C6 C7 174.7(2) . . . .
C5 C6 C7 O2 -1.3(4) . . . .
C5 C6 C7 N1 178.9(2) . . . .
C6 C1 C2 C3 1.1(4) . . . .
C6 C1 C8 O1 -180.0(3) . . . .
C6 C1 C8 N1 0.2(3) . . . .
C7 N1 C8 O1 177.4(2) . . . .
C7 N1 C8 C1 -2.8(3) . . . .
C7 N1 C9 C10 -66.0(3) . . . .
C7 N1 C9 C20 60.8(3) . . . .
C8 N1 C7 O2 -175.8(2) . . . .
C8 N1 C7 C6 4.1(2) . . . .
C8 N1 C9 C10 93.4(2) . . . .
C8 N1 C9 C20 -139.8(2) . . . .
C8 C1 C2 C3 -177.4(3) . . . .
C8 C1 C6 C5 179.8(2) . . . .
C8 C1 C6 C7 2.3(3) . . . .
C9 N1 C7 O2 -14.4(4) . . . .
C9 N1 C7 C6 165.5(2) . . . .
C9 N1 C8 O1 15.7(4) . . . .
C9 N1 C8 C1 -164.5(2) . . . .
C9 C20 C21 O4 -22.6(4) . . . .
C9 C20 C21 O5 157.4(2) . . . .
C10 N2 C11 C12 -0.5(4) . . . .
C10 N2 C11 C16 -179.5(2) . . . .
C10 C9 C20 C21 -82.0(3) . . . .
C11 N2 C10 O3 1.4(4) . . . .
C11 N2 C10 C9 -179.6(2) . . . .
C11 C12 C13 C14 -0.6(4) . . . .
C12 C11 C16 N3 179.5(2) . . . .
C12 C11 C16 C15 -1.1(3) . . . .
C12 C13 C14 C15 0.1(4) . . . .
C13 C14 C15 C16 -0.2(4) . . . .
C13 C14 C15 C19 178.7(3) . . . .
C14 C15 C16 N3 180.0(2) . . . .
C14 C15 C16 C11 0.6(3) . . . .
C14 C15 C19 C18 -178.0(3) . . . .
C16 N3 C17 C18 1.0(4) . . . .
C16 C11 C12 C13 1.1(4) . . . .
C16 C15 C19 C18 0.9(4) . . . .
C17 N3 C16 C11 177.4(2) . . . .
C17 N3 C16 C15 -2.0(3) . . . .
C17 C18 C19 C15 -1.8(4) . . . .
C19 C15 C16 N3 1.0(3) . . . .
C19 C15 C16 C11 -178.3(2) . . . .
C20 C9 C10 O3 -132.5(2) . . . .
C20 C9 C10 N2 48.5(3) . . . .
C22 O5 C21 O4 2.0(4) . . . .
C22 O5 C21 C20 -178.0(2) . . . .
